data_7135283
loop_
_publ_author_name
'Pal, Anit'
'Borah, Asish'
'Das, Animesh'

_publ_section_title
;
 Chromium-catalyzed reductive alkylation of N heteroarenes using alkyl
 formates as transfer hydroalkylation reagents
;
_journal_name_full 'Chemical Communications'
_journal_paper_doi 10.1039/D5CC06076A
_journal_year 2025
_chemical_formula_moiety 'C18 H21 N'
_chemical_formula_sum 'C18 H21 N'
_chemical_formula_weight 251.374
_space_group_crystal_system monoclinic
_space_group_IT_number 14
_space_group_name_Hall '-P 2ybc'
_space_group_name_H-M_alt 'P 1 21/c 1'
_symmetry_Int_Tables_number 14
_atom_sites_solution_primary iterative
_audit_creation_date 2025-07-04
_audit_creation_method
;
Olex2 1.5
(compiled 2024.02.16 svn.r378c4104 for OlexSys, GUI svn.r6928)
;
_audit_update_record
;
2025-07-04 deposited with the CCDC.	2025-12-01 downloaded from the CCDC.
;
_cell_angle_alpha 90
_cell_angle_beta 108.475(7)
_cell_angle_gamma 90
_cell_formula_units_Z 4
_cell_length_a 8.355(3)
_cell_length_b 16.065(5)
_cell_length_c 11.289(3)
_cell_measurement_reflns_used 8244
_cell_measurement_temperature 298(2)
_cell_measurement_theta_max 25.83
_cell_measurement_theta_min 2.57
_cell_volume 1437.2(8)
_computing_cell_refinement 'SAINT V8.40B (?, 2016)'
_computing_data_reduction 'SAINT V8.40B (?, 2016)'
_computing_molecular_graphics 'Olex2 1.5 (Dolomanov et al., 2009)'
_computing_publication_material 'Olex2 1.5 (Dolomanov et al., 2009)'
_computing_structure_refinement 'olex2.refine 1.5 (Bourhis et al., 2015)'
_computing_structure_solution 'olex2.solve 1.5 (Bourhis et al., 2015)'
_diffrn_ambient_temperature 298.00
_diffrn_measured_fraction_theta_full 0.9988
_diffrn_measured_fraction_theta_max 0.9948
_diffrn_measurement_device_type 'Bruker APEX-II CCD'
_diffrn_measurement_method '\f and \w scans'
_diffrn_radiation_type 'Mo K\a'
_diffrn_radiation_wavelength 0.71073
_diffrn_reflns_av_R_equivalents 0.0594
_diffrn_reflns_av_unetI/netI 0.0335
_diffrn_reflns_Laue_measured_fraction_full 0.9988
_diffrn_reflns_Laue_measured_fraction_max 0.9948
_diffrn_reflns_limit_h_max 10
_diffrn_reflns_limit_h_min -10
_diffrn_reflns_limit_k_max 19
_diffrn_reflns_limit_k_min -19
_diffrn_reflns_limit_l_max 13
_diffrn_reflns_limit_l_min -13
_diffrn_reflns_number 33923
_diffrn_reflns_point_group_measured_fraction_full 0.9988
_diffrn_reflns_point_group_measured_fraction_max 0.9948
_diffrn_reflns_theta_full 25.2417
_diffrn_reflns_theta_max 26.15
_diffrn_reflns_theta_min 2.29
_diffrn_source_current 1.4
_diffrn_source_power 0.07
_diffrn_source_voltage 50.0
_diffrn_standards_number 0
_exptl_absorpt_coefficient_mu 0.067
_exptl_absorpt_correction_T_max 0.7453
_exptl_absorpt_correction_T_min 0.6949
_exptl_absorpt_correction_type none
_exptl_absorpt_process_details
;
SADABS-2016/2 (Bruker,2016/2) was used for absorption correction.
wR2(int) was 0.1448 before and 0.0675 after correction.
The Ratio of minimum to maximum transmission is 0.9324.
The \l/2 correction factor is Not present.
;
_exptl_crystal_colour colourless
_exptl_crystal_colour_primary colourless
_exptl_crystal_density_diffrn 1.162
_exptl_crystal_description block
_exptl_crystal_F_000 544.274
_exptl_crystal_size_max 0.35
_exptl_crystal_size_mid 0.31
_exptl_crystal_size_min 0.29
_refine_diff_density_max 0.4823
_refine_diff_density_min -0.3270
_refine_diff_density_rms 0.0805
_refine_ls_d_res_high 0.8064
_refine_ls_d_res_low 8.9098
_refine_ls_goodness_of_fit_ref 1.1043
_refine_ls_hydrogen_treatment constr
_refine_ls_matrix_type full
_refine_ls_number_constraints 35
_refine_ls_number_parameters 174
_refine_ls_number_reflns 2851
_refine_ls_number_restraints 0
_refine_ls_restrained_S_all 1.1043
_refine_ls_R_factor_all 0.1157
_refine_ls_R_factor_gt 0.0881
_refine_ls_shift/su_max 0.0004
_refine_ls_shift/su_mean 0.0001
_refine_ls_structure_factor_coef Fsqd
_refine_ls_weighting_details 'w=1/[\s^2^(Fo^2^)+(0.0057P)^2^+2.2964P] where P=(Fo^2^+2Fc^2^)/3'
_refine_ls_weighting_scheme calc
_refine_ls_wR_factor_gt 0.1409
_refine_ls_wR_factor_ref 0.1568
_reflns_Friedel_coverage 0.0
_reflns_limit_h_max 9
_reflns_limit_h_min -10
_reflns_limit_k_max 19
_reflns_limit_k_min 0
_reflns_limit_l_max 13
_reflns_limit_l_min 0
_reflns_number_gt 2176
_reflns_number_total 2851
_reflns_threshold_expression I>=2u(I)
_cod_data_source_file d5cc06076a2.cif
_cod_data_source_block AP_581_0m_a
_cod_original_cell_volume 1437.3(7)
_cod_database_code 7135283
_olex2_refinement_description
;
1. Fixed Uiso
 At 1.2 times of:
  All C(H) groups, All C(H,H) groups
 At 1.5 times of:
  All C(H,H,H) groups
2.a Ternary CH refined with riding coordinates:
 C7(H7)
2.b Secondary CH2 refined with riding coordinates:
 C8(H8a,H8b), C9(H9a,H9b), C10(H10a,H10b)
2.c Aromatic/amide H refined with riding coordinates:
 C3(H3), C4(H4), C5(H5), C6(H6), C15(H15), C16(H16), C17(H17), C18(H18)
2.d Idealised Me refined as rotating group:
 C13(H13a,H13b,H13c), C14(H14a,H14b,H14c)
;
_olex2_submission_special_instructions 'No special instructions were received'

loop_
_space_group_symop_id
_space_group_symop_operation_xyz
1 x,y,z
2 -x,y+1/2,-z+1/2
3 -x,-y,-z
4 x,-y-1/2,z-1/2

loop_
_atom_site_label
_atom_site_type_symbol
_atom_site_fract_x
_atom_site_fract_y
_atom_site_fract_z
_atom_site_U_iso_or_equiv
_atom_site_adp_type
_atom_site_occupancy
_atom_site_refinement_flags_posn
N1 N 0.3527(3) 0.40386(17) 0.6952(2) 0.0437(6) Uani 1.000000 .
C1 C 0.5746(4) 0.49107(18) 0.8381(2) 0.0386(7) Uani 1.000000 .
C2 C 0.4933(4) 0.5674(2) 0.8367(3) 0.0455(8) Uani 1.000000 .
C3 C 0.5886(5) 0.6398(2) 0.8554(3) 0.0613(10) Uani 1.000000 .
H3 H 0.5356(5) 0.6907(2) 0.8553(3) 0.0736(12) Uiso 1.000000 R
C4 C 0.7593(6) 0.6383(3) 0.8740(3) 0.0672(11) Uani 1.000000 .
H4 H 0.8205(6) 0.6877(3) 0.8860(3) 0.0806(13) Uiso 1.000000 R
C5 C 0.8386(5) 0.5640(3) 0.8748(3) 0.0617(10) Uani 1.000000 .
H5 H 0.9541(5) 0.5626(3) 0.8874(3) 0.0740(12) Uiso 1.000000 R
C6 C 0.7467(4) 0.4905(2) 0.8568(3) 0.0510(8) Uani 1.000000 .
H6 H 0.8015(4) 0.4401(2) 0.8572(3) 0.0612(10) Uiso 1.000000 R
C7 C 0.4729(4) 0.41052(19) 0.8224(3) 0.0409(7) Uani 1.000000 .
H7 H 0.4053(4) 0.41442(19) 0.8791(3) 0.0491(9) Uiso 1.000000 R
C8 C 0.4138(4) 0.4270(2) 0.5926(3) 0.0536(9) Uani 1.000000 .
H8a H 0.4061(4) 0.4869(2) 0.5822(3) 0.0643(11) Uiso 1.000000 R
H8b H 0.5319(4) 0.4117(2) 0.6140(3) 0.0643(11) Uiso 1.000000 R
C9 C 0.3191(4) 0.3870(3) 0.4726(3) 0.0638(10) Uani 1.000000 .
H9a H 0.3548(4) 0.4107(3) 0.4061(3) 0.0766(13) Uiso 1.000000 R
H9b H 0.3445(4) 0.3279(3) 0.4771(3) 0.0766(13) Uiso 1.000000 R
C10 C 0.1325(4) 0.3990(2) 0.4433(3) 0.0550(9) Uani 1.000000 .
H10a H 0.1048(4) 0.4575(2) 0.4281(3) 0.0661(11) Uiso 1.000000 R
H10b H 0.0730(4) 0.3682(2) 0.3684(3) 0.0661(11) Uiso 1.000000 R
C11 C 0.0778(4) 0.36904(18) 0.5505(3) 0.0406(7) Uani 1.000000 .
C12 C 0.1926(4) 0.37122(17) 0.6732(3) 0.0370(7) Uani 1.000000 .
C13 C 0.3062(4) 0.5719(2) 0.8161(3) 0.0635(10) Uani 1.000000 .
H13a H 0.2461(4) 0.5496(15) 0.7353(10) 0.0952(15) Uiso 1.000000 GR
H13b H 0.2796(6) 0.5400(13) 0.8793(14) 0.0952(15) Uiso 1.000000 GR
H13c H 0.2738(7) 0.6288(3) 0.821(2) 0.0952(15) Uiso 1.000000 GR
C14 C 0.5777(4) 0.3314(2) 0.8578(3) 0.0553(9) Uani 1.000000 .
H14a H 0.5044(5) 0.2849(3) 0.855(2) 0.0829(14) Uiso 1.000000 GR
H14b H 0.639(2) 0.3225(8) 0.8000(13) 0.0829(14) Uiso 1.000000 GR
H14c H 0.656(2) 0.3369(6) 0.9407(9) 0.0829(14) Uiso 1.000000 GR
C15 C -0.0820(4) 0.3369(2) 0.5310(3) 0.0512(8) Uani 1.000000 .
H15 H -0.1568(4) 0.3351(2) 0.4500(3) 0.0615(10) Uiso 1.000000 R
C16 C -0.1347(4) 0.3075(2) 0.6274(4) 0.0572(9) Uani 1.000000 .
H16 H -0.2436(4) 0.2872(2) 0.6120(4) 0.0687(11) Uiso 1.000000 R
C17 C -0.0226(4) 0.3088(2) 0.7466(3) 0.0538(9) Uani 1.000000 .
H17 H -0.0559(4) 0.2886(2) 0.8124(3) 0.0645(10) Uiso 1.000000 R
C18 C 0.1384(4) 0.3397(2) 0.7701(3) 0.0465(8) Uani 1.000000 .
H18 H 0.2123(4) 0.3396(2) 0.8514(3) 0.0558(9) Uiso 1.000000 R

loop_
_atom_site_aniso_label
_atom_site_aniso_U_11
_atom_site_aniso_U_22
_atom_site_aniso_U_33
_atom_site_aniso_U_12
_atom_site_aniso_U_13
_atom_site_aniso_U_23
N1 0.0432(15) 0.0591(17) 0.0292(13) -0.0135(12) 0.0121(11) -0.0026(12)
C1 0.0456(17) 0.0432(17) 0.0236(14) -0.0008(14) 0.0062(12) 0.0025(12)
C2 0.061(2) 0.0451(18) 0.0273(15) 0.0044(16) 0.0090(14) 0.0013(13)
C3 0.095(3) 0.044(2) 0.042(2) 0.002(2) 0.017(2) 0.0016(16)
C4 0.093(3) 0.057(2) 0.046(2) -0.026(2) 0.015(2) 0.0018(18)
C5 0.051(2) 0.085(3) 0.045(2) -0.021(2) 0.0091(16) 0.0019(19)
C6 0.0476(19) 0.054(2) 0.0480(19) -0.0004(16) 0.0095(15) 0.0019(16)
C7 0.0448(17) 0.0462(18) 0.0320(16) -0.0018(14) 0.0126(13) -0.0003(13)
C8 0.0503(19) 0.075(2) 0.0375(17) -0.0154(17) 0.0165(15) -0.0015(17)
C9 0.071(2) 0.085(3) 0.0403(19) -0.018(2) 0.0238(18) -0.0020(18)
C10 0.057(2) 0.067(2) 0.0356(17) -0.0107(17) 0.0067(15) 0.0036(16)
C11 0.0456(17) 0.0362(16) 0.0396(17) -0.0017(14) 0.0128(14) -0.0018(13)
C12 0.0426(16) 0.0323(15) 0.0382(16) -0.0010(13) 0.0155(13) -0.0031(13)
C13 0.065(2) 0.064(2) 0.056(2) 0.0235(19) 0.0128(18) -0.0025(18)
C14 0.067(2) 0.0413(18) 0.054(2) 0.0004(16) 0.0137(18) 0.0012(16)
C15 0.0463(19) 0.054(2) 0.051(2) -0.0044(16) 0.0111(16) -0.0077(16)
C16 0.0443(19) 0.056(2) 0.076(3) -0.0114(16) 0.0256(19) -0.0090(19)
C17 0.061(2) 0.051(2) 0.061(2) -0.0069(17) 0.0361(19) 0.0002(17)
C18 0.0514(19) 0.0506(19) 0.0412(18) -0.0038(15) 0.0198(15) 0.0021(15)

loop_
_atom_type_symbol
_atom_type_scat_dispersion_real
_atom_type_scat_dispersion_imag
_atom_type_scat_Cromer_Mann_a1
_atom_type_scat_Cromer_Mann_a2
_atom_type_scat_Cromer_Mann_a3
_atom_type_scat_Cromer_Mann_a4
_atom_type_scat_Cromer_Mann_b1
_atom_type_scat_Cromer_Mann_b2
_atom_type_scat_Cromer_Mann_b3
_atom_type_scat_Cromer_Mann_b4
_atom_type_scat_Cromer_Mann_c
_atom_type_scat_source
_atom_type_scat_dispersion_source
C 0.00313 0.00162 2.31000 1.02000 1.58860 0.86500 20.84390 10.20750 0.56870 51.65120 0.21560 'International Tables Volume C Table 6.1.1.4 (pp. 500-502)' 'Brennan, Cowan, Rev. Sci. Instrum., 1992, 63, 850'
H 0.00000 0.00000 0.49300 0.32291 0.14019 0.04081 10.51090 26.12570 3.14236 57.79970 0.00304 'International Tables Volume C Table 6.1.1.4 (pp. 500-502)' 'Brennan, Cowan, Rev. Sci. Instrum., 1992, 63, 850'
N 0.00612 0.00332 12.21260 3.13220 2.01250 1.16630 0.00570 9.89330 28.99750 0.58260 -11.52900 'International Tables Volume C Table 6.1.1.4 (pp. 500-502)' 'Brennan, Cowan, Rev. Sci. Instrum., 1992, 63, 850'

loop_
_geom_angle_atom_site_label_1
_geom_angle_atom_site_label_2
_geom_angle_atom_site_label_3
_geom_angle
_geom_angle_site_symmetry_1
_geom_angle_site_symmetry_3
_geom_angle_publ_flag
C8 N1 C7 117.1(2) . . ?
C12 N1 C7 121.6(2) . . ?
C12 N1 C8 121.2(2) . . ?
C6 C1 C2 118.9(3) . . ?
C7 C1 C2 119.4(3) . . ?
C7 C1 C6 121.7(3) . . ?
C3 C2 C1 118.7(3) . . ?
C13 C2 C1 121.3(3) . . ?
C13 C2 C3 120.0(3) . . ?
H3 C3 C2 119.1(2) . . ?
C4 C3 C2 121.7(4) . . ?
C4 C3 H3 119.1(2) . . ?
H4 C4 C3 120.2(2) . . ?
C5 C4 C3 119.6(4) . . ?
C5 C4 H4 120.2(2) . . ?
H5 C5 C4 120.0(2) . . ?
C6 C5 C4 119.9(3) . . ?
C6 C5 H5 120.0(2) . . ?
C5 C6 C1 121.1(3) . . ?
H6 C6 C1 119.45(19) . . ?
H6 C6 C5 119.4(2) . . ?
C1 C7 N1 110.9(2) . . ?
H7 C7 N1 106.54(15) . . ?
H7 C7 C1 106.54(15) . . ?
C14 C7 N1 110.6(3) . . ?
C14 C7 C1 115.1(2) . . ?
C14 C7 H7 106.54(18) . . ?
H8a C8 N1 108.89(19) . . ?
H8b C8 N1 108.89(17) . . ?
H8b C8 H8a 107.7 . . ?
C9 C8 N1 113.4(3) . . ?
C9 C8 H8a 108.9(2) . . ?
C9 C8 H8b 108.9(2) . . ?
H9a C9 C8 109.38(18) . . ?
H9b C9 C8 109.4(2) . . ?
H9b C9 H9a 108.0 . . ?
C10 C9 C8 111.2(3) . . ?
C10 C9 H9a 109.38(18) . . ?
C10 C9 H9b 109.4(2) . . ?
H10a C10 C9 109.7(2) . . ?
H10b C10 C9 109.67(19) . . ?
H10b C10 H10a 108.2 . . ?
C11 C10 C9 110.0(3) . . ?
C11 C10 H10a 109.67(19) . . ?
C11 C10 H10b 109.67(17) . . ?
C12 C11 C10 119.8(3) . . ?
C15 C11 C10 121.1(3) . . ?
C15 C11 C12 119.1(3) . . ?
C11 C12 N1 120.1(3) . . ?
C18 C12 N1 122.0(3) . . ?
C18 C12 C11 117.9(3) . . ?
H13a C13 C2 109.5 . . ?
H13b C13 C2 109.5 . . ?
H13b C13 H13a 109.5 . . ?
H13c C13 C2 109.5 . . ?
H13c C13 H13a 109.5 . . ?
H13c C13 H13b 109.5 . . ?
H14a C14 C7 109.5 . . ?
H14b C14 C7 109.5 . . ?
H14b C14 H14a 109.5 . . ?
H14c C14 C7 109.5 . . ?
H14c C14 H14a 109.5 . . ?
H14c C14 H14b 109.5 . . ?
H15 C15 C11 118.81(19) . . ?
C16 C15 C11 122.4(3) . . ?
C16 C15 H15 118.8(2) . . ?
H16 C16 C15 120.7(2) . . ?
C17 C16 C15 118.6(3) . . ?
C17 C16 H16 120.7(2) . . ?
H17 C17 C16 119.5(2) . . ?
C18 C17 C16 120.9(3) . . ?
C18 C17 H17 119.5(2) . . ?
C17 C18 C12 121.1(3) . . ?
H18 C18 C12 119.46(18) . . ?
H18 C18 C17 119.5(2) . . ?

loop_
_geom_bond_atom_site_label_1
_geom_bond_atom_site_label_2
_geom_bond_distance
_geom_bond_site_symmetry_2
_geom_bond_publ_flag
N1 C7 1.473(4) . ?
N1 C8 1.454(4) . ?
N1 C12 1.384(4) . ?
C1 C2 1.399(4) . ?
C1 C6 1.386(4) . ?
C1 C7 1.527(4) . ?
C2 C3 1.387(5) . ?
C2 C13 1.508(5) . ?
C3 H3 0.9300 . ?
C3 C4 1.375(5) . ?
C4 H4 0.9300 . ?
C4 C5 1.364(5) . ?
C5 H5 0.9300 . ?
C5 C6 1.387(5) . ?
C6 H6 0.9300 . ?
C7 H7 0.9800 . ?
C7 C14 1.523(4) . ?
C8 H8a 0.9700 . ?
C8 H8b 0.9700 . ?
C8 C9 1.481(4) . ?
C9 H9a 0.9700 . ?
C9 H9b 0.9700 . ?
C9 C10 1.500(5) . ?
C10 H10a 0.9700 . ?
C10 H10b 0.9700 . ?
C10 C11 1.502(4) . ?
C11 C12 1.414(4) . ?
C11 C15 1.383(4) . ?
C12 C18 1.404(4) . ?
C13 H13a 0.9600 . ?
C13 H13b 0.9600 . ?
C13 H13c 0.9600 . ?
C14 H14a 0.9600 . ?
C14 H14b 0.9600 . ?
C14 H14c 0.9600 . ?
C15 H15 0.9300 . ?
C15 C16 1.380(5) . ?
C16 H16 0.9300 . ?
C16 C17 1.375(5) . ?
C17 H17 0.9300 . ?
C17 C18 1.379(4) . ?
C18 H18 0.9300 . ?

loop_
_geom_torsion_atom_site_label_1
_geom_torsion_atom_site_label_2
_geom_torsion_atom_site_label_3
_geom_torsion_atom_site_label_4
_geom_torsion
_geom_torsion_site_symmetry_1
_geom_torsion_site_symmetry_2
_geom_torsion_site_symmetry_3
_geom_torsion_site_symmetry_4
_geom_torsion_publ_flag
N1 C7 C1 C2 68.2(3) . . . . ?
N1 C7 C1 C6 -113.3(3) . . . . ?
N1 C8 C9 C10 51.0(3) . . . . ?
N1 C12 C11 C10 2.5(3) . . . . ?
N1 C12 C11 C15 -179.3(3) . . . . ?
N1 C12 C18 C17 178.8(3) . . . . ?
C1 C2 C3 C4 0.6(4) . . . . ?
C1 C6 C5 C4 -0.1(4) . . . . ?
C2 C3 C4 C5 -0.3(4) . . . . ?
C3 C4 C5 C6 0.0(4) . . . . ?
C8 C9 C10 C11 -54.3(3) . . . . ?
C9 C10 C11 C12 28.4(4) . . . . ?
C9 C10 C11 C15 -149.7(3) . . . . ?
C10 C11 C12 C18 -177.6(3) . . . . ?
C10 C11 C15 C16 178.7(3) . . . . ?
C11 C12 C18 C17 -1.0(3) . . . . ?
C11 C15 C16 C17 -1.3(4) . . . . ?
C12 C18 C17 C16 0.4(4) . . . . ?
C15 C16 C17 C18 0.7(4) . . . . ?
